data_4340055
loop_
_publ_author_name
'Guan, Hong-Yu'
'Wang, Zhen'
'Famulari, Antonino'
'Wang, Xu'
'Guo, Fang'
'Mart\'i-Rujas, Javier'

_publ_section_title
;
 Synthesis of Chelating Complexes through Solid-State Dehydrochlorination
 Reactions via Second-Sphere-Coordination Interaction with Metal
 Chlorides: A Combined Experimental-Molecular Modeling Study.
;
_journal_issue 14
_journal_name_full 'Inorganic chemistry'
_journal_page_first 7438
_journal_page_last 7445
_journal_paper_doi 10.1021/ic5007583
_journal_volume 53
_journal_year 2014
_chemical_formula_sum 'C61 H68 Cl8 Cu2 N4 O'
_chemical_formula_weight 1283.87
_chemical_name_systematic
; 
 ? 
;
_space_group_IT_number 2
_symmetry_cell_setting triclinic
_symmetry_space_group_name_Hall '-P 1'
_symmetry_space_group_name_H-M 'P -1'
_atom_sites_solution_hydrogens geom
_atom_sites_solution_primary direct
_atom_sites_solution_secondary difmap
_audit_creation_method SHELXL-97
_cell_angle_alpha 92.167(9)
_cell_angle_beta 92.094(9)
_cell_angle_gamma 90.933(9)
_cell_formula_units_Z 2
_cell_length_a 9.318(4)
_cell_length_b 15.815(7)
_cell_length_c 21.419(10)
_cell_measurement_temperature 293(2)
_cell_volume 3152(2)
_computing_structure_refinement 'SHELXL-97 (Sheldrick, 2008)'
_computing_structure_solution 'SHELXS-97 (Sheldrick, 2008)'
_diffrn_ambient_temperature 293(2)
_diffrn_measured_fraction_theta_full 0.977
_diffrn_measured_fraction_theta_max 0.977
_diffrn_radiation_monochromator graphite
_diffrn_radiation_source 'fine-focus sealed tube'
_diffrn_radiation_type MoK\a
_diffrn_radiation_wavelength 0.71073
_diffrn_reflns_av_R_equivalents 0.0705
_diffrn_reflns_av_sigmaI/netI 0.1933
_diffrn_reflns_limit_h_max 9
_diffrn_reflns_limit_h_min -11
_diffrn_reflns_limit_k_max 18
_diffrn_reflns_limit_k_min -14
_diffrn_reflns_limit_l_max 25
_diffrn_reflns_limit_l_min -24
_diffrn_reflns_number 16022
_diffrn_reflns_theta_full 25.00
_diffrn_reflns_theta_max 25.00
_diffrn_reflns_theta_min 0.95
_exptl_absorpt_coefficient_mu 1.056
_exptl_absorpt_correction_T_max 0.8838
_exptl_absorpt_correction_T_min 0.8166
_exptl_absorpt_correction_type multi-scan
_exptl_crystal_density_diffrn 1.353
_exptl_crystal_density_method 'not measured'
_exptl_crystal_F_000 1328
_exptl_crystal_size_max 0.20
_exptl_crystal_size_mid 0.18
_exptl_crystal_size_min 0.12
_refine_diff_density_max 0.795
_refine_diff_density_min -0.404
_refine_diff_density_rms 0.070
_refine_ls_extinction_method none
_refine_ls_goodness_of_fit_ref 0.943
_refine_ls_hydrogen_treatment mixed
_refine_ls_matrix_type full
_refine_ls_number_parameters 697
_refine_ls_number_reflns 10844
_refine_ls_number_restraints 0
_refine_ls_restrained_S_all 0.943
_refine_ls_R_factor_all 0.2296
_refine_ls_R_factor_gt 0.0785
_refine_ls_shift/su_max 0.000
_refine_ls_shift/su_mean 0.000
_refine_ls_structure_factor_coef Fsqd
_refine_ls_weighting_details 'calc w=1/[\s^2^(Fo^2^)+(0.0804P)^2^+0.0000P] where P=(Fo^2^+2Fc^2^)/3'
_refine_ls_weighting_scheme calc
_refine_ls_wR_factor_gt 0.1516
_refine_ls_wR_factor_ref 0.2130
_reflns_number_gt 3978
_reflns_number_total 10844
_reflns_threshold_expression >2sigma(I)
_cod_data_source_file ic5007583_si_002.cif
_cod_data_source_block 1
_cod_depositor_comments 'Adding full bibliography for 4340051--4340056.cif.'
_cod_original_cell_volume 3151(2)
_cod_original_sg_symbol_H-M P-1
_cod_database_code 4340055

loop_
_symmetry_equiv_pos_as_xyz
'x, y, z'
'-x, -y, -z'

loop_
_atom_site_label
_atom_site_type_symbol
_atom_site_fract_x
_atom_site_fract_y
_atom_site_fract_z
_atom_site_U_iso_or_equiv
_atom_site_adp_type
_atom_site_occupancy
_atom_site_symmetry_multiplicity
_atom_site_calc_flag
_atom_site_refinement_flags
Cu1 Cu 0.62458(10) 0.20746(6) 0.01885(5) 0.0611(4) Uani 1 1 d .
Cl1 Cl 0.4855(3) 0.13952(16) 0.08763(13) 0.0941(9) Uani 1 1 d .
Cl2 Cl 0.5023(2) 0.26824(14) -0.06122(10) 0.0685(6) Uani 1 1 d .
Cl3 Cl 0.7419(3) 0.09853(15) -0.02401(12) 0.0914(8) Uani 1 1 d .
Cl4 Cl 0.7315(3) 0.31346(16) 0.07306(14) 0.0949(9) Uani 1 1 d .
Cu2 Cu 0.61796(10) 0.30051(7) 0.48601(5) 0.0692(4) Uani 1 1 d .
Cl5 Cl 0.4682(3) 0.3675(2) 0.41893(17) 0.1393(14) Uani 1 1 d .
Cl6 Cl 0.7322(3) 0.19563(18) 0.44144(17) 0.1182(11) Uani 1 1 d .
Cl7 Cl 0.4883(2) 0.23892(15) 0.56009(11) 0.0770(7) Uani 1 1 d .
Cl8 Cl 0.7585(3) 0.40715(17) 0.52219(14) 0.1062(10) Uani 1 1 d .
N1 N 0.2809(7) 0.1244(4) 0.8902(3) 0.0553(18) Uani 1 1 d .
H1 H 0.3335 0.1734 0.8944 0.066 Uiso 1 1 calc R
N2 N 0.1623(6) 0.1788(4) 1.0533(3) 0.0564(18) Uani 1 1 d .
H2 H 0.2552 0.1715 1.0663 0.068 Uiso 1 1 calc R
N3 N 0.2657(7) 0.3761(4) 0.6039(3) 0.0612(19) Uani 1 1 d .
H100 H 0.3203 0.3291 0.6006 0.073 Uiso 1 1 calc R
N4 N 0.1479(7) 0.3154(4) 0.4384(3) 0.0573(18) Uani 1 1 d .
H101 H 0.2410 0.3262 0.4294 0.069 Uiso 1 1 calc R
C1 C 0.3830(9) 0.0532(5) 0.8738(4) 0.073(3) Uani 1 1 d .
H1A H 0.4620 0.0534 0.9046 0.087 Uiso 1 1 calc R
H1B H 0.3324 -0.0008 0.8750 0.087 Uiso 1 1 calc R
C2 C 0.4421(10) 0.0629(6) 0.8093(5) 0.063(2) Uani 1 1 d .
C3 C 0.5384(11) 0.1268(6) 0.7981(6) 0.097(3) Uani 1 1 d .
H3 H 0.5756 0.1630 0.8301 0.116 Uiso 1 1 calc R
C4 C 0.5779(14) 0.1349(8) 0.7356(7) 0.123(5) Uani 1 1 d .
H4 H 0.6394 0.1790 0.7261 0.148 Uiso 1 1 calc R
C5 C 0.5305(14) 0.0818(9) 0.6905(6) 0.097(4) Uani 1 1 d .
H5 H 0.5558 0.0897 0.6495 0.116 Uiso 1 1 calc R
C6 C 0.4457(12) 0.0165(8) 0.7038(6) 0.100(4) Uani 1 1 d .
H6 H 0.4172 -0.0229 0.6723 0.120 Uiso 1 1 calc R
C7 C 0.4013(11) 0.0068(7) 0.7619(6) 0.092(3) Uani 1 1 d .
H7 H 0.3417 -0.0388 0.7700 0.111 Uiso 1 1 calc R
C8 C 0.1663(9) 0.1350(6) 0.8384(4) 0.075(3) Uani 1 1 d .
H8A H 0.2113 0.1334 0.7983 0.090 Uiso 1 1 calc R
H8B H 0.0978 0.0882 0.8385 0.090 Uiso 1 1 calc R
C9 C 0.0888(9) 0.2160(6) 0.8463(4) 0.066(3) Uani 1 1 d .
C10 C -0.0544(10) 0.2179(7) 0.8591(4) 0.082(3) Uani 1 1 d .
H10 H -0.1044 0.1669 0.8624 0.098 Uiso 1 1 calc R
C11 C -0.1253(11) 0.2913(9) 0.8670(5) 0.096(4) Uani 1 1 d .
H11 H -0.2201 0.2905 0.8792 0.115 Uiso 1 1 calc R
C12 C -0.0585(15) 0.3650(9) 0.8574(5) 0.107(4) Uani 1 1 d .
H12 H -0.1083 0.4153 0.8613 0.128 Uiso 1 1 calc R
C13 C 0.0824(14) 0.3667(7) 0.8420(5) 0.102(4) Uani 1 1 d .
H13 H 0.1274 0.4182 0.8350 0.123 Uiso 1 1 calc R
C14 C 0.1586(10) 0.2931(7) 0.8366(4) 0.076(3) Uani 1 1 d .
H14 H 0.2549 0.2947 0.8267 0.092 Uiso 1 1 calc R
C15 C 0.2226(11) 0.1068(6) 0.9524(4) 0.079(3) Uani 1 1 d .
H15A H 0.2990 0.0861 0.9794 0.095 Uiso 1 1 calc R
H15B H 0.1490 0.0628 0.9472 0.095 Uiso 1 1 calc R
C16 C 0.1588(10) 0.1852(5) 0.9837(4) 0.069(3) Uani 1 1 d .
H16A H 0.2128 0.2351 0.9728 0.083 Uiso 1 1 calc R
H16B H 0.0603 0.1911 0.9685 0.083 Uiso 1 1 calc R
C17 C 0.0758(9) 0.1026(5) 1.0722(4) 0.065(2) Uani 1 1 d .
H17A H -0.0197 0.1047 1.0528 0.078 Uiso 1 1 calc R
H17B H 0.1206 0.0517 1.0562 0.078 Uiso 1 1 calc R
C18 C 0.0626(9) 0.0968(5) 1.1407(4) 0.057(2) Uani 1 1 d .
C19 C -0.0502(11) 0.1286(6) 1.1702(5) 0.076(3) Uani 1 1 d .
H19 H -0.1197 0.1562 1.1467 0.092 Uiso 1 1 calc R
C20 C -0.0689(13) 0.1226(7) 1.2336(6) 0.093(3) Uani 1 1 d .
H20 H -0.1490 0.1454 1.2522 0.112 Uiso 1 1 calc R
C21 C 0.0328(17) 0.0825(8) 1.2681(6) 0.104(4) Uani 1 1 d .
H21 H 0.0231 0.0784 1.3110 0.125 Uiso 1 1 calc R
C22 C 0.1495(14) 0.0482(7) 1.2401(6) 0.099(4) Uani 1 1 d .
H22 H 0.2187 0.0208 1.2639 0.119 Uiso 1 1 calc R
C23 C 0.1645(10) 0.0545(6) 1.1755(6) 0.086(3) Uani 1 1 d .
H23 H 0.2426 0.0304 1.1561 0.103 Uiso 1 1 calc R
C24 C 0.1117(8) 0.2585(5) 1.0841(4) 0.061(2) Uani 1 1 d .
H24A H 0.1283 0.2556 1.1289 0.073 Uiso 1 1 calc R
H24B H 0.0090 0.2627 1.0760 0.073 Uiso 1 1 calc R
C25 C 0.1844(9) 0.3366(5) 1.0622(4) 0.056(2) Uani 1 1 d .
C26 C 0.3251(10) 0.3595(6) 1.0828(4) 0.068(3) Uani 1 1 d .
H26 H 0.3762 0.3245 1.1092 0.082 Uiso 1 1 calc R
C27 C 0.3892(11) 0.4349(7) 1.0639(5) 0.087(3) Uani 1 1 d .
H27 H 0.4820 0.4504 1.0778 0.105 Uiso 1 1 calc R
C28 C 0.3131(12) 0.4846(6) 1.0251(5) 0.079(3) Uani 1 1 d .
H28 H 0.3545 0.5347 1.0124 0.095 Uiso 1 1 calc R
C29 C 0.1802(11) 0.4631(6) 1.0048(5) 0.085(3) Uani 1 1 d .
H29 H 0.1305 0.4984 0.9781 0.102 Uiso 1 1 calc R
C30 C 0.1155(9) 0.3900(5) 1.0225(4) 0.072(3) Uani 1 1 d .
H30 H 0.0230 0.3763 1.0074 0.086 Uiso 1 1 calc R
C31 C 0.1583(10) 0.3598(6) 0.6513(5) 0.082(3) Uani 1 1 d .
H31A H 0.0862 0.4032 0.6491 0.098 Uiso 1 1 calc R
H31B H 0.2058 0.3655 0.6924 0.098 Uiso 1 1 calc R
C32 C 0.0833(10) 0.2748(6) 0.6456(4) 0.069(3) Uani 1 1 d .
C33 C -0.0595(11) 0.2694(8) 0.6304(5) 0.095(4) Uani 1 1 d .
H33 H -0.1107 0.3184 0.6235 0.114 Uiso 1 1 calc R
C34 C -0.1282(12) 0.1922(12) 0.6253(5) 0.117(5) Uani 1 1 d .
H34 H -0.2257 0.1883 0.6143 0.140 Uiso 1 1 calc R
C35 C -0.0500(17) 0.1193(10) 0.6367(5) 0.118(4) Uani 1 1 d .
H35 H -0.0959 0.0666 0.6330 0.141 Uiso 1 1 calc R
C36 C 0.0904(14) 0.1243(8) 0.6529(5) 0.108(4) Uani 1 1 d .
H36 H 0.1418 0.0756 0.6605 0.129 Uiso 1 1 calc R
C37 C 0.1570(10) 0.2027(7) 0.6580(4) 0.079(3) Uani 1 1 d .
H37 H 0.2538 0.2067 0.6701 0.094 Uiso 1 1 calc R
C38 C 0.3677(11) 0.4501(6) 0.6225(4) 0.081(3) Uani 1 1 d .
H38A H 0.4446 0.4519 0.5933 0.097 Uiso 1 1 calc R
H38B H 0.3159 0.5027 0.6201 0.097 Uiso 1 1 calc R
C39 C 0.4285(11) 0.4429(6) 0.6853(5) 0.068(3) Uani 1 1 d .
C40 C 0.5348(11) 0.3838(7) 0.6979(6) 0.102(4) Uani 1 1 d .
H40 H 0.5726 0.3505 0.6661 0.123 Uiso 1 1 calc R
C41 C 0.5810(14) 0.3767(8) 0.7588(8) 0.135(6) Uani 1 1 d .
H41 H 0.6505 0.3366 0.7671 0.162 Uiso 1 1 calc R
C42 C 0.5353(15) 0.4215(9) 0.8061(6) 0.109(4) Uani 1 1 d .
H42 H 0.5702 0.4132 0.8466 0.130 Uiso 1 1 calc R
C43 C 0.4319(13) 0.4826(9) 0.7938(6) 0.116(4) Uani 1 1 d .
H43 H 0.3959 0.5162 0.8260 0.140 Uiso 1 1 calc R
C44 C 0.3860(12) 0.4913(7) 0.7340(6) 0.100(4) Uani 1 1 d .
H44 H 0.3205 0.5336 0.7258 0.120 Uiso 1 1 calc R
C45 C 0.1986(11) 0.3888(6) 0.5404(4) 0.086(3) Uani 1 1 d .
H45A H 0.1210 0.4284 0.5446 0.103 Uiso 1 1 calc R
H45B H 0.2699 0.4145 0.5148 0.103 Uiso 1 1 calc R
C46 C 0.1409(9) 0.3106(5) 0.5068(4) 0.064(2) Uani 1 1 d .
H46A H 0.1954 0.2624 0.5204 0.077 Uiso 1 1 calc R
H46B H 0.0418 0.3015 0.5177 0.077 Uiso 1 1 calc R
C47 C 0.0583(10) 0.3882(6) 0.4139(4) 0.078(3) Uani 1 1 d .
H47A H -0.0385 0.3819 0.4284 0.093 Uiso 1 1 calc R
H47B H 0.0980 0.4409 0.4322 0.093 Uiso 1 1 calc R
C48 C 0.0502(10) 0.3948(5) 0.3450(4) 0.059(2) Uani 1 1 d .
C49 C -0.0604(11) 0.3600(6) 0.3098(5) 0.080(3) Uani 1 1 d .
H49 H -0.1337 0.3310 0.3288 0.096 Uiso 1 1 calc R
C50 C -0.0645(14) 0.3671(7) 0.2469(6) 0.097(4) Uani 1 1 d .
H50 H -0.1410 0.3423 0.2234 0.117 Uiso 1 1 calc R
C51 C 0.0354(18) 0.4079(9) 0.2178(5) 0.104(4) Uani 1 1 d .
H51 H 0.0285 0.4127 0.1747 0.124 Uiso 1 1 calc R
C52 C 0.1516(15) 0.4436(8) 0.2524(7) 0.114(4) Uani 1 1 d .
H52 H 0.2255 0.4708 0.2325 0.136 Uiso 1 1 calc R
C53 C 0.1560(11) 0.4384(6) 0.3158(6) 0.092(3) Uani 1 1 d .
H53 H 0.2310 0.4645 0.3395 0.110 Uiso 1 1 calc R
C54 C 0.1029(8) 0.2335(5) 0.4049(4) 0.063(2) Uani 1 1 d .
H54A H 0.1212 0.2376 0.3608 0.075 Uiso 1 1 calc R
H54B H 0.0003 0.2250 0.4087 0.075 Uiso 1 1 calc R
C55 C 0.1801(8) 0.1568(5) 0.4296(4) 0.052(2) Uani 1 1 d .
C56 C 0.3147(10) 0.1378(6) 0.4112(4) 0.070(3) Uani 1 1 d .
H56 H 0.3612 0.1726 0.3840 0.085 Uiso 1 1 calc R
C57 C 0.3813(9) 0.0679(7) 0.4324(4) 0.074(3) Uani 1 1 d .
H57 H 0.4719 0.0545 0.4185 0.089 Uiso 1 1 calc R
C58 C 0.3178(11) 0.0172(6) 0.4738(5) 0.079(3) Uani 1 1 d .
H58 H 0.3652 -0.0296 0.4888 0.095 Uiso 1 1 calc R
C59 C 0.1847(11) 0.0358(6) 0.4927(5) 0.091(3) Uani 1 1 d .
H59 H 0.1397 0.0018 0.5209 0.109 Uiso 1 1 calc R
C60 C 0.1158(8) 0.1057(5) 0.4700(3) 0.079(3) Uani 1 1 d .
H60 H 0.0237 0.1179 0.4827 0.095 Uiso 1 1 calc R
C1A C 0.3859(8) 0.2505(5) 0.2492(3) 0.089(7) Uani 0.50 1 d PR
C1B C 0.5198(8) 0.2266(5) 0.2572(3) 0.075(14) Uani 0.25 1 d PR
C1B' C 0.5317(8) 0.2768(5) 0.2534(3) 0.12(2) Uani 0.25 1 d PR
O1C O 0.6320(8) 0.2213(5) 0.2913(3) 0.097(10) Uani 0.25 1 d PR
O1C' O 0.6266(8) 0.2369(5) 0.2314(3) 0.114(12) Uani 0.25 1 d PR

loop_
_atom_site_aniso_label
_atom_site_aniso_U_11
_atom_site_aniso_U_22
_atom_site_aniso_U_33
_atom_site_aniso_U_23
_atom_site_aniso_U_13
_atom_site_aniso_U_12
Cu1 0.0458(6) 0.0602(8) 0.0788(8) 0.0215(6) 0.0023(5) 0.0048(5)
Cl1 0.0793(16) 0.0852(19) 0.125(2) 0.0583(16) 0.0366(15) 0.0261(14)
Cl2 0.0729(14) 0.0603(15) 0.0728(15) 0.0183(12) -0.0058(12) 0.0050(12)
Cl3 0.1045(19) 0.0660(17) 0.107(2) 0.0143(15) 0.0303(16) 0.0208(15)
Cl4 0.0715(16) 0.0757(19) 0.136(2) 0.0204(16) -0.0265(15) -0.0124(13)
Cu2 0.0492(6) 0.0679(8) 0.0923(9) 0.0303(6) 0.0020(6) -0.0014(5)
Cl5 0.0900(19) 0.117(3) 0.212(3) 0.113(2) -0.068(2) -0.0451(18)
Cl6 0.0811(18) 0.086(2) 0.194(3) 0.036(2) 0.0450(19) 0.0273(16)
Cl7 0.0834(16) 0.0699(16) 0.0800(17) 0.0232(13) 0.0160(13) -0.0036(13)
Cl8 0.120(2) 0.0612(17) 0.134(2) 0.0208(16) -0.0426(19) -0.0052(15)
N1 0.064(4) 0.050(4) 0.053(4) 0.019(3) 0.009(4) -0.003(4)
N2 0.044(4) 0.049(5) 0.078(5) 0.018(4) 0.013(4) 0.000(3)
N3 0.086(5) 0.045(5) 0.053(5) 0.015(4) -0.002(4) 0.003(4)
N4 0.067(4) 0.045(5) 0.060(5) 0.015(4) -0.007(4) 0.000(4)
C1 0.087(7) 0.060(6) 0.075(7) 0.013(5) 0.017(5) 0.030(5)
C2 0.068(6) 0.049(6) 0.073(7) 0.001(5) 0.012(5) 0.013(5)
C3 0.101(8) 0.065(8) 0.125(10) -0.018(7) 0.040(7) -0.015(6)
C4 0.178(13) 0.066(8) 0.131(11) -0.003(8) 0.095(11) -0.026(8)
C5 0.127(10) 0.079(9) 0.089(9) 0.009(8) 0.045(8) 0.023(8)
C6 0.095(8) 0.113(11) 0.091(10) -0.011(8) 0.015(7) -0.011(8)
C7 0.104(8) 0.092(9) 0.080(8) -0.017(7) 0.022(7) -0.017(7)
C8 0.064(6) 0.100(8) 0.063(6) 0.017(6) 0.005(5) 0.009(6)
C9 0.047(6) 0.093(8) 0.061(6) 0.031(5) 0.005(5) 0.006(5)
C10 0.053(6) 0.106(9) 0.087(7) 0.043(6) -0.008(5) -0.011(6)
C11 0.055(6) 0.132(11) 0.106(9) 0.054(8) 0.006(6) 0.034(8)
C12 0.103(10) 0.103(10) 0.118(10) 0.042(8) -0.003(8) 0.040(8)
C13 0.097(9) 0.082(9) 0.130(10) 0.054(7) -0.007(8) 0.002(7)
C14 0.061(6) 0.079(8) 0.093(7) 0.039(6) 0.009(5) 0.010(6)
C15 0.125(8) 0.056(7) 0.058(6) 0.019(5) 0.010(6) -0.011(6)
C16 0.093(7) 0.056(6) 0.063(7) 0.021(5) 0.016(5) 0.019(5)
C17 0.062(6) 0.053(6) 0.082(7) 0.019(5) 0.009(5) -0.009(4)
C18 0.052(5) 0.053(6) 0.069(7) 0.013(5) 0.022(5) -0.004(5)
C19 0.083(7) 0.063(7) 0.086(8) 0.035(6) 0.009(6) -0.009(5)
C20 0.105(9) 0.072(8) 0.105(10) 0.020(7) 0.033(8) -0.013(7)
C21 0.146(12) 0.085(9) 0.083(9) 0.012(7) 0.042(9) -0.041(9)
C22 0.117(10) 0.108(10) 0.074(8) 0.053(7) -0.015(7) -0.020(8)
C23 0.065(6) 0.062(7) 0.134(10) 0.047(6) 0.009(6) 0.004(5)
C24 0.049(5) 0.044(5) 0.094(7) 0.034(5) 0.018(5) 0.009(4)
C25 0.052(5) 0.049(6) 0.070(6) 0.019(5) 0.013(5) 0.014(4)
C26 0.078(7) 0.065(7) 0.061(6) -0.002(5) -0.004(5) 0.014(5)
C27 0.077(7) 0.077(8) 0.108(9) 0.002(7) 0.010(6) -0.024(6)
C28 0.082(8) 0.034(5) 0.126(9) 0.016(6) 0.045(7) 0.007(5)
C29 0.065(7) 0.064(7) 0.132(9) 0.053(6) 0.020(6) 0.009(6)
C30 0.055(5) 0.059(6) 0.103(8) 0.029(6) 0.005(5) 0.013(5)
C31 0.084(7) 0.073(7) 0.090(8) 0.003(6) 0.018(6) -0.001(6)
C32 0.055(6) 0.081(7) 0.072(6) 0.030(5) 0.005(5) 0.003(5)
C33 0.053(7) 0.119(10) 0.115(9) 0.058(7) 0.001(6) -0.001(7)
C34 0.064(8) 0.196(16) 0.093(9) 0.060(10) -0.002(6) -0.031(10)
C35 0.112(11) 0.144(13) 0.097(9) 0.035(9) 0.010(8) -0.062(10)
C36 0.091(9) 0.101(10) 0.136(11) 0.067(8) 0.003(8) 0.000(8)
C37 0.053(6) 0.102(9) 0.084(7) 0.048(6) -0.007(5) 0.001(6)
C38 0.110(8) 0.054(6) 0.076(7) 0.013(5) -0.020(6) -0.017(6)
C39 0.093(7) 0.047(6) 0.062(7) 0.007(5) -0.016(6) -0.020(5)
C40 0.090(8) 0.087(9) 0.123(10) -0.044(8) -0.038(7) 0.016(7)
C41 0.161(12) 0.081(9) 0.152(13) -0.036(9) -0.111(11) 0.039(8)
C42 0.159(13) 0.076(9) 0.087(9) 0.015(8) -0.049(9) -0.025(9)
C43 0.114(10) 0.131(12) 0.101(11) -0.020(9) -0.016(8) 0.010(9)
C44 0.121(9) 0.103(9) 0.072(8) -0.023(7) -0.047(7) 0.024(7)
C45 0.123(8) 0.067(7) 0.066(7) 0.004(6) -0.038(6) 0.022(6)
C46 0.087(6) 0.055(6) 0.050(6) 0.012(5) -0.011(5) 0.002(5)
C47 0.091(7) 0.061(6) 0.081(7) 0.020(5) -0.011(6) 0.023(5)
C48 0.069(6) 0.041(5) 0.067(7) 0.005(5) -0.018(5) 0.006(5)
C49 0.088(7) 0.059(7) 0.093(9) 0.026(6) -0.017(6) -0.001(6)
C50 0.129(11) 0.078(9) 0.083(9) 0.008(7) -0.041(8) 0.022(7)
C51 0.151(13) 0.109(11) 0.056(8) 0.026(7) 0.019(9) 0.057(10)
C52 0.115(10) 0.102(10) 0.129(12) 0.065(9) 0.007(9) 0.012(8)
C53 0.083(7) 0.072(7) 0.122(10) 0.061(7) -0.021(7) -0.010(6)
C54 0.058(5) 0.058(6) 0.072(6) 0.017(5) -0.002(5) 0.000(5)
C55 0.042(5) 0.042(5) 0.071(6) 0.016(4) -0.013(4) 0.000(4)
C56 0.069(6) 0.078(7) 0.067(6) 0.026(5) 0.013(5) 0.019(5)
C57 0.056(6) 0.090(8) 0.078(7) 0.001(6) 0.008(5) 0.022(6)
C58 0.059(7) 0.062(7) 0.117(9) 0.025(6) -0.025(6) 0.001(5)
C59 0.069(7) 0.074(7) 0.130(9) 0.051(7) -0.013(6) -0.024(6)
C60 0.048(5) 0.073(7) 0.121(8) 0.045(6) 0.004(5) 0.003(5)
C1A 0.088(14) 0.16(2) 0.029(10) 0.026(11) 0.022(10) 0.013(15)
C1B 0.07(3) 0.11(4) 0.04(3) -0.03(2) 0.03(2) 0.01(3)
C1B' 0.14(5) 0.09(4) 0.12(5) 0.01(3) -0.04(4) -0.02(4)
O1C 0.054(16) 0.16(3) 0.08(2) -0.04(2) 0.023(15) -0.015(17)
O1C' 0.048(17) 0.16(3) 0.13(3) -0.03(2) -0.013(19) 0.000(19)

loop_
_atom_type_symbol
_atom_type_description
_atom_type_scat_dispersion_real
_atom_type_scat_dispersion_imag
_atom_type_scat_source
C C 0.0033 0.0016 'International Tables Vol C Tables 4.2.6.8 and 6.1.1.4'
H H 0.0000 0.0000 'International Tables Vol C Tables 4.2.6.8 and 6.1.1.4'
N N 0.0061 0.0033 'International Tables Vol C Tables 4.2.6.8 and 6.1.1.4'
O O 0.0106 0.0060 'International Tables Vol C Tables 4.2.6.8 and 6.1.1.4'
Cl Cl 0.1484 0.1585 'International Tables Vol C Tables 4.2.6.8 and 6.1.1.4'
Cu Cu 0.3201 1.2651 'International Tables Vol C Tables 4.2.6.8 and 6.1.1.4'

loop_
_geom_angle_atom_site_label_1
_geom_angle_atom_site_label_2
_geom_angle_atom_site_label_3
_geom_angle
Cl4 Cu1 Cl3 123.76(11)
Cl4 Cu1 Cl2 105.26(10)
Cl3 Cu1 Cl2 106.21(11)
Cl4 Cu1 Cl1 105.82(12)
Cl3 Cu1 Cl1 101.02(10)
Cl2 Cu1 Cl1 115.36(10)
Cl6 Cu2 Cl8 114.46(12)
Cl6 Cu2 Cl7 104.44(11)
Cl8 Cu2 Cl7 114.13(12)
Cl6 Cu2 Cl5 113.33(15)
Cl8 Cu2 Cl5 101.12(11)
Cl7 Cu2 Cl5 109.58(11)
C15 N1 C1 107.4(6)
C15 N1 C8 114.3(6)
C1 N1 C8 111.5(6)
C15 N1 H1 107.8
C1 N1 H1 107.8
C8 N1 H1 107.8
C24 N2 C16 110.9(6)
C24 N2 C17 111.5(6)
C16 N2 C17 111.0(6)
C24 N2 H2 107.8
C16 N2 H2 107.8
C17 N2 H2 107.8
C31 N3 C45 112.7(7)
C31 N3 C38 113.1(7)
C45 N3 C38 109.9(6)
C31 N3 H100 106.9
C45 N3 H100 106.9
C38 N3 H100 106.9
C46 N4 C54 112.1(6)
C46 N4 C47 111.4(6)
C54 N4 C47 110.4(6)
C46 N4 H101 107.6
C54 N4 H101 107.6
C47 N4 H101 107.6
C2 C1 N1 111.4(7)
C2 C1 H1A 109.4
N1 C1 H1A 109.4
C2 C1 H1B 109.4
N1 C1 H1B 109.4
H1A C1 H1B 108.0
C7 C2 C3 119.2(10)
C7 C2 C1 119.8(10)
C3 C2 C1 121.0(10)
C2 C3 C4 116.7(11)
C2 C3 H3 121.6
C4 C3 H3 121.6
C5 C4 C3 122.0(11)
C5 C4 H4 119.0
C3 C4 H4 119.0
C4 C5 C6 119.7(12)
C4 C5 H5 120.1
C6 C5 H5 120.1
C5 C6 C7 121.0(12)
C5 C6 H6 119.5
C7 C6 H6 119.5
C6 C7 C2 121.0(11)
C6 C7 H7 119.5
C2 C7 H7 119.5
C9 C8 N1 112.0(7)
C9 C8 H8A 109.2
N1 C8 H8A 109.2
C9 C8 H8B 109.2
N1 C8 H8B 109.2
H8A C8 H8B 107.9
C10 C9 C14 117.7(9)
C10 C9 C8 121.9(9)
C14 C9 C8 120.3(8)
C11 C10 C9 122.2(10)
C11 C10 H10 118.9
C9 C10 H10 118.9
C12 C11 C10 119.8(10)
C12 C11 H11 120.1
C10 C11 H11 120.1
C11 C12 C13 120.3(11)
C11 C12 H12 119.8
C13 C12 H12 119.8
C12 C13 C14 120.9(11)
C12 C13 H13 119.6
C14 C13 H13 119.6
C13 C14 C9 118.9(9)
C13 C14 H14 120.6
C9 C14 H14 120.6
N1 C15 C16 112.4(7)
N1 C15 H15A 109.1
C16 C15 H15A 109.1
N1 C15 H15B 109.1
C16 C15 H15B 109.1
H15A C15 H15B 107.9
N2 C16 C15 111.0(7)
N2 C16 H16A 109.4
C15 C16 H16A 109.4
N2 C16 H16B 109.4
C15 C16 H16B 109.4
H16A C16 H16B 108.0
C18 C17 N2 114.0(7)
C18 C17 H17A 108.7
N2 C17 H17A 108.7
C18 C17 H17B 108.7
N2 C17 H17B 108.7
H17A C17 H17B 107.6
C19 C18 C23 118.1(9)
C19 C18 C17 121.7(9)
C23 C18 C17 120.1(9)
C18 C19 C20 123.6(10)
C18 C19 H19 118.2
C20 C19 H19 118.2
C21 C20 C19 118.3(11)
C21 C20 H20 120.8
C19 C20 H20 120.8
C20 C21 C22 120.3(11)
C20 C21 H21 119.8
C22 C21 H21 119.8
C21 C22 C23 119.9(11)
C21 C22 H22 120.0
C23 C22 H22 120.0
C18 C23 C22 119.6(10)
C18 C23 H23 120.2
C22 C23 H23 120.2
N2 C24 C25 113.5(6)
N2 C24 H24A 108.9
C25 C24 H24A 108.9
N2 C24 H24B 108.9
C25 C24 H24B 108.9
H24A C24 H24B 107.7
C30 C25 C26 117.0(8)
C30 C25 C24 121.6(8)
C26 C25 C24 121.4(8)
C27 C26 C25 120.5(9)
C27 C26 H26 119.7
C25 C26 H26 119.7
C28 C27 C26 118.7(9)
C28 C27 H27 120.7
C26 C27 H27 120.7
C29 C28 C27 121.3(9)
C29 C28 H28 119.3
C27 C28 H28 119.3
C28 C29 C30 121.0(9)
C28 C29 H29 119.5
C30 C29 H29 119.5
C29 C30 C25 121.4(9)
C29 C30 H30 119.3
C25 C30 H30 119.3
N3 C31 C32 115.8(7)
N3 C31 H31A 108.3
C32 C31 H31A 108.3
N3 C31 H31B 108.3
C32 C31 H31B 108.3
H31A C31 H31B 107.4
C33 C32 C37 119.5(10)
C33 C32 C31 120.1(9)
C37 C32 C31 120.4(9)
C32 C33 C34 120.3(11)
C32 C33 H33 119.9
C34 C33 H33 119.9
C33 C34 C35 119.1(11)
C33 C34 H34 120.4
C35 C34 H34 120.4
C36 C35 C34 120.9(12)
C36 C35 H35 119.5
C34 C35 H35 119.5
C35 C36 C37 118.9(11)
C35 C36 H36 120.6
C37 C36 H36 120.6
C32 C37 C36 121.2(9)
C32 C37 H37 119.4
C36 C37 H37 119.4
C39 C38 N3 111.7(7)
C39 C38 H38A 109.3
N3 C38 H38A 109.3
C39 C38 H38B 109.3
N3 C38 H38B 109.3
H38A C38 H38B 107.9
C44 C39 C40 116.8(9)
C44 C39 C38 122.4(10)
C40 C39 C38 120.8(10)
C41 C40 C39 117.7(11)
C41 C40 H40 121.2
C39 C40 H40 121.2
C42 C41 C40 125.2(12)
C42 C41 H41 117.4
C40 C41 H41 117.4
C41 C42 C43 117.7(11)
C41 C42 H42 121.2
C43 C42 H42 121.2
C44 C43 C42 118.1(12)
C44 C43 H43 120.9
C42 C43 H43 120.9
C39 C44 C43 124.4(11)
C39 C44 H44 117.8
C43 C44 H44 117.8
C46 C45 N3 115.3(7)
C46 C45 H45A 108.4
N3 C45 H45A 108.4
C46 C45 H45B 108.4
N3 C45 H45B 108.4
H45A C45 H45B 107.5
N4 C46 C45 112.3(7)
N4 C46 H46A 109.2
C45 C46 H46A 109.2
N4 C46 H46B 109.2
C45 C46 H46B 109.2
H46A C46 H46B 107.9
C48 C47 N4 115.6(7)
C48 C47 H47A 108.4
N4 C47 H47A 108.4
C48 C47 H47B 108.4
N4 C47 H47B 108.4
H47A C47 H47B 107.4
C49 C48 C53 118.7(9)
C49 C48 C47 121.6(9)
C53 C48 C47 119.7(9)
C48 C49 C50 120.1(10)
C48 C49 H49 120.0
C50 C49 H49 120.0
C51 C50 C49 122.5(12)
C51 C50 H50 118.8
C49 C50 H50 118.8
C50 C51 C52 119.1(12)
C50 C51 H51 120.5
C52 C51 H51 120.5
C53 C52 C51 119.2(11)
C53 C52 H52 120.4
C51 C52 H52 120.4
C52 C53 C48 120.5(10)
C52 C53 H53 119.8
C48 C53 H53 119.8
N4 C54 C55 113.6(6)
N4 C54 H54A 108.8
C55 C54 H54A 108.8
N4 C54 H54B 108.8
C55 C54 H54B 108.8
H54A C54 H54B 107.7
C60 C55 C56 118.7(7)
C60 C55 C54 120.6(7)
C56 C55 C54 120.7(7)
C57 C56 C55 120.2(8)
C57 C56 H56 119.9
C55 C56 H56 119.9
C56 C57 C58 121.2(8)
C56 C57 H57 119.4
C58 C57 H57 119.4
C59 C58 C57 119.1(9)
C59 C58 H58 120.5
C57 C58 H58 120.5
C58 C59 C60 119.7(8)
C58 C59 H59 120.2
C60 C59 H59 120.2
C55 C60 C59 121.1(7)
C55 C60 H60 119.4
C59 C60 H60 119.4
C1B C1A C1B' 34.1
C1B' C1B O1C' 71.9
C1B' C1B O1C 92.6
O1C' C1B O1C 65.5
C1B' C1B C1A 79.5
O1C' C1B C1A 135.6
O1C C1B C1A 150.3
C1B C1B' O1C' 68.2
C1B C1B' C1A 66.4
O1C' C1B' C1A 123.6
C1B C1B' O1C 55.6
O1C' C1B' O1C 56.3
C1A C1B' O1C 115.9
C1B O1C O1C' 53.9
C1B O1C C1B' 31.9
O1C' O1C C1B' 49.1
C1B O1C' C1B' 39.9
C1B O1C' O1C 60.6
C1B' O1C' O1C 74.6

loop_
_geom_bond_atom_site_label_1
_geom_bond_atom_site_label_2
_geom_bond_distance
Cu1 Cl4 2.206(3)
Cu1 Cl3 2.241(3)
Cu1 Cl2 2.276(2)
Cu1 Cl1 2.284(2)
Cu2 Cl6 2.193(3)
Cu2 Cl8 2.217(3)
Cu2 Cl7 2.268(2)
Cu2 Cl5 2.270(3)
N1 C15 1.491(9)
N1 C1 1.526(9)
N1 C8 1.528(10)
N1 H1 0.9100
N2 C24 1.492(9)
N2 C16 1.497(9)
N2 C17 1.516(9)
N2 H2 0.9100
N3 C31 1.479(10)
N3 C45 1.498(10)
N3 C38 1.528(10)
N3 H100 0.9100
N4 C46 1.475(9)
N4 C54 1.504(9)
N4 C47 1.530(9)
N4 H101 0.9100
C1 C2 1.518(11)
C1 H1A 0.9700
C1 H1B 0.9700
C2 C7 1.361(12)
C2 C3 1.374(12)
C3 C4 1.410(14)
C3 H3 0.9300
C4 C5 1.315(15)
C4 H4 0.9300
C5 C6 1.336(14)
C5 H5 0.9300
C6 C7 1.338(13)
C6 H6 0.9300
C7 H7 0.9300
C8 C9 1.488(12)
C8 H8A 0.9700
C8 H8B 0.9700
C9 C10 1.372(11)
C9 C14 1.399(12)
C10 C11 1.353(14)
C10 H10 0.9300
C11 C12 1.339(14)
C11 H11 0.9300
C12 C13 1.365(14)
C12 H12 0.9300
C13 C14 1.376(13)
C13 H13 0.9300
C14 H14 0.9300
C15 C16 1.525(11)
C15 H15A 0.9700
C15 H15B 0.9700
C16 H16A 0.9700
C16 H16B 0.9700
C17 C18 1.482(11)
C17 H17A 0.9700
C17 H17B 0.9700
C18 C19 1.341(11)
C18 C23 1.382(11)
C19 C20 1.382(13)
C19 H19 0.9300
C20 C21 1.359(15)
C20 H20 0.9300
C21 C22 1.372(14)
C21 H21 0.9300
C22 C23 1.403(13)
C22 H22 0.9300
C23 H23 0.9300
C24 C25 1.498(10)
C24 H24A 0.9700
C24 H24B 0.9700
C25 C30 1.371(10)
C25 C26 1.406(11)
C26 C27 1.405(12)
C26 H26 0.9300
C27 C28 1.355(12)
C27 H27 0.9300
C28 C29 1.332(13)
C28 H28 0.9300
C29 C30 1.367(11)
C29 H29 0.9300
C30 H30 0.9300
C31 C32 1.503(12)
C31 H31A 0.9700
C31 H31B 0.9700
C32 C33 1.359(12)
C32 C37 1.371(12)
C33 C34 1.368(16)
C33 H33 0.9300
C34 C35 1.400(17)
C34 H34 0.9300
C35 C36 1.341(15)
C35 H35 0.9300
C36 C37 1.376(14)
C36 H36 0.9300
C37 H37 0.9300
C38 C39 1.450(11)
C38 H38A 0.9700
C38 H38B 0.9700
C39 C44 1.345(12)
C39 C40 1.399(12)
C40 C41 1.368(15)
C40 H40 0.9300
C41 C42 1.302(15)
C41 H41 0.9300
C42 C43 1.402(15)
C42 H42 0.9300
C43 C44 1.348(14)
C43 H43 0.9300
C44 H44 0.9300
C45 C46 1.489(11)
C45 H45A 0.9700
C45 H45B 0.9700
C46 H46A 0.9700
C46 H46B 0.9700
C47 C48 1.482(11)
C47 H47A 0.9700
C47 H47B 0.9700
C48 C49 1.351(11)
C48 C53 1.377(12)
C49 C50 1.357(13)
C49 H49 0.9300
C50 C51 1.312(15)
C50 H50 0.9300
C51 C52 1.390(15)
C51 H51 0.9300
C52 C53 1.363(15)
C52 H52 0.9300
C53 H53 0.9300
C54 C55 1.522(10)
C54 H54A 0.9700
C54 H54B 0.9700
C55 C60 1.355(10)
C55 C56 1.364(10)
C56 C57 1.362(11)
C56 H56 0.9300
C57 C58 1.362(12)
C57 H57 0.9300
C58 C59 1.352(12)
C58 H58 0.9300
C59 C60 1.383(11)
C59 H59 0.9300
C60 H60 0.9300
C1A C1B 1.3169
C1A C1B' 1.4127
C1B C1B' 0.8059
C1B O1C' 1.1676
C1B O1C 1.2584
C1B' O1C' 1.1953
C1B' O1C 1.5244
O1C O1C' 1.3146

loop_
_geom_torsion_atom_site_label_1
_geom_torsion_atom_site_label_2
_geom_torsion_atom_site_label_3
_geom_torsion_atom_site_label_4
_geom_torsion
C15 N1 C1 C2 176.9(8)
C8 N1 C1 C2 50.9(10)
N1 C1 C2 C7 -111.0(9)
N1 C1 C2 C3 70.1(11)
C7 C2 C3 C4 6.1(15)
C1 C2 C3 C4 -174.9(9)
C2 C3 C4 C5 -2.9(18)
C3 C4 C5 C6 -2(2)
C4 C5 C6 C7 4.0(19)
C5 C6 C7 C2 -0.6(18)
C3 C2 C7 C6 -4.6(16)
C1 C2 C7 C6 176.4(9)
C15 N1 C8 C9 71.7(9)
C1 N1 C8 C9 -166.2(7)
N1 C8 C9 C10 -114.0(9)
N1 C8 C9 C14 70.4(10)
C14 C9 C10 C11 -5.1(14)
C8 C9 C10 C11 179.2(9)
C9 C10 C11 C12 5.5(16)
C10 C11 C12 C13 -2.6(18)
C11 C12 C13 C14 -0.6(18)
C12 C13 C14 C9 0.9(16)
C10 C9 C14 C13 1.8(14)
C8 C9 C14 C13 177.6(9)
C1 N1 C15 C16 161.6(7)
C8 N1 C15 C16 -74.1(10)
C24 N2 C16 C15 175.1(7)
C17 N2 C16 C15 -60.5(9)
N1 C15 C16 N2 -154.5(7)
C24 N2 C17 C18 -50.3(9)
C16 N2 C17 C18 -174.4(7)
N2 C17 C18 C19 93.8(9)
N2 C17 C18 C23 -89.1(9)
C23 C18 C19 C20 1.0(14)
C17 C18 C19 C20 178.2(8)
C18 C19 C20 C21 0.3(15)
C19 C20 C21 C22 -0.8(16)
C20 C21 C22 C23 0.1(17)
C19 C18 C23 C22 -1.7(13)
C17 C18 C23 C22 -178.9(8)
C21 C22 C23 C18 1.2(15)
C16 N2 C24 C25 -50.4(9)
C17 N2 C24 C25 -174.5(7)
N2 C24 C25 C30 105.2(9)
N2 C24 C25 C26 -76.4(10)
C30 C25 C26 C27 1.2(12)
C24 C25 C26 C27 -177.3(8)
C25 C26 C27 C28 -0.5(14)
C26 C27 C28 C29 -0.2(15)
C27 C28 C29 C30 0.2(16)
C28 C29 C30 C25 0.6(15)
C26 C25 C30 C29 -1.2(13)
C24 C25 C30 C29 177.3(9)
C45 N3 C31 C32 71.4(10)
C38 N3 C31 C32 -163.1(8)
N3 C31 C32 C33 -113.1(10)
N3 C31 C32 C37 69.4(11)
C37 C32 C33 C34 -2.4(15)
C31 C32 C33 C34 -179.9(9)
C32 C33 C34 C35 0.9(17)
C33 C34 C35 C36 0.4(18)
C34 C35 C36 C37 -0.1(18)
C33 C32 C37 C36 2.7(15)
C31 C32 C37 C36 -179.8(9)
C35 C36 C37 C32 -1.4(16)
C31 N3 C38 C39 49.6(10)
C45 N3 C38 C39 176.6(8)
N3 C38 C39 C44 -105.7(11)
N3 C38 C39 C40 73.8(12)
C44 C39 C40 C41 3.5(16)
C38 C39 C40 C41 -176.0(10)
C39 C40 C41 C42 -1(2)
C40 C41 C42 C43 -1(2)
C41 C42 C43 C44 0.0(19)
C40 C39 C44 C43 -4.5(17)
C38 C39 C44 C43 175.0(11)
C42 C43 C44 C39 2.8(19)
C31 N3 C45 C46 -74.1(10)
C38 N3 C45 C46 158.7(8)
C54 N4 C46 C45 174.5(7)
C47 N4 C46 C45 -61.2(9)
N3 C45 C46 N4 -149.8(7)
C46 N4 C47 C48 -175.9(8)
C54 N4 C47 C48 -50.7(10)
N4 C47 C48 C49 95.2(10)
N4 C47 C48 C53 -85.8(10)
C53 C48 C49 C50 1.0(14)
C47 C48 C49 C50 -180.0(9)
C48 C49 C50 C51 -0.6(16)
C49 C50 C51 C52 1.4(18)
C50 C51 C52 C53 -2.6(18)
C51 C52 C53 C48 3.1(17)
C49 C48 C53 C52 -2.3(15)
C47 C48 C53 C52 178.7(9)
C46 N4 C54 C55 -51.2(9)
C47 N4 C54 C55 -176.1(7)
N4 C54 C55 C60 99.4(9)
N4 C54 C55 C56 -81.2(10)
C60 C55 C56 C57 1.1(13)
C54 C55 C56 C57 -178.4(8)
C55 C56 C57 C58 -2.1(14)
C56 C57 C58 C59 1.6(15)
C57 C58 C59 C60 -0.1(15)
C56 C55 C60 C59 0.4(13)
C54 C55 C60 C59 179.9(8)
C58 C59 C60 C55 -0.9(14)
C1B' C1A C1B O1C' -50.1
C1B' C1A C1B O1C 76.4
O1C C1B C1B' O1C' 63.2
C1A C1B C1B' O1C' -145.6
O1C' C1B C1B' C1A 145.6
O1C C1B C1B' C1A -151.2
O1C' C1B C1B' O1C -63.2
C1A C1B C1B' O1C 151.2
C1B C1A C1B' O1C' 39.0
C1B C1A C1B' O1C -26.2
C1B' C1B O1C O1C' -68.8
C1A C1B O1C O1C' -141.9
O1C' C1B O1C C1B' 68.8
C1A C1B O1C C1B' -73.1
O1C' C1B' O1C C1B -85.2
C1A C1B' O1C C1B 29.4
C1B C1B' O1C O1C' 85.2
C1A C1B' O1C O1C' 114.6
O1C C1B O1C' C1B' -101.6
C1A C1B O1C' C1B' 52.5
C1B' C1B O1C' O1C 101.6
C1A C1B O1C' O1C 154.1
C1A C1B' O1C' C1B -38.4
O1C C1B' O1C' C1B 62.3
C1B C1B' O1C' O1C -62.3
C1A C1B' O1C' O1C -100.7
C1B' O1C O1C' C1B -40.6
C1B O1C O1C' C1B' 40.6
